data_7242973
loop_
_publ_author_name
'Wang, Chen'
'You, Zi Xin'
'Xing, Yong-Heng'
'Bai, Feng-Ying'
'Shi, Zhan'

_publ_section_title
;
 A three-dimensional supramolecular network structure through hydrogen
 bonding and \p--\p interaction: synthesis, structure, and the
 fluorescence detection of balsalazide disodium
;
_journal_issue 27
_journal_name_full CrystEngComm
_journal_page_first 4840
_journal_page_last 4847
_journal_paper_doi 10.1039/D1CE00373A
_journal_volume 23
_journal_year 2021
_chemical_formula_moiety 'C9 H3 I3 O6, C5 H4 N'
_chemical_formula_sum 'C14 H7 I3 N O6'
_chemical_formula_weight 665.91
_space_group_crystal_system monoclinic
_space_group_IT_number 14
_space_group_name_Hall '-P 2yn'
_space_group_name_H-M_alt 'P 1 21/n 1'
_atom_sites_solution_hydrogens geom
_atom_sites_solution_primary direct
_audit_creation_date 2021-03-12
_audit_creation_method
;
Olex2 1.2
(compiled 2018.05.29 svn.r3508 for OlexSys, GUI svn.r5506)
;
_audit_update_record
;
2021-03-12 deposited with the CCDC.	2021-06-04 downloaded from the CCDC.
;
_cell_angle_alpha 90
_cell_angle_beta 116.7110(10)
_cell_angle_gamma 90
_cell_formula_units_Z 4
_cell_length_a 8.9598(5)
_cell_length_b 21.9155(11)
_cell_length_c 9.5862(5)
_cell_measurement_reflns_used 6900
_cell_measurement_temperature 293
_cell_measurement_theta_max 30.893
_cell_measurement_theta_min 2.554
_cell_volume 1681.46(15)
_computing_cell_refinement 'SAINT v8.34A (Bruker, 2013)'
_computing_data_reduction 'SAINT v8.34A (Bruker, 2013)'
_computing_molecular_graphics 'Olex2 (Dolomanov et al., 2009)'
_computing_publication_material 'Olex2 (Dolomanov et al., 2009)'
_computing_structure_refinement 'ShelXL (Sheldrick, 2015)'
_computing_structure_solution 'ShelXS-1997 (Sheldrick, 2008)'
_diffrn_ambient_temperature 296.15
_diffrn_measured_fraction_theta_full 0.999
_diffrn_measured_fraction_theta_max 0.892
_diffrn_measurement_device_type 'CCD area detector'
_diffrn_measurement_method 'phi and omega scans'
_diffrn_radiation_monochromator graphite
_diffrn_radiation_type MoK\a
_diffrn_radiation_wavelength 0.71073
_diffrn_reflns_av_R_equivalents 0.0222
_diffrn_reflns_av_unetI/netI 0.0274
_diffrn_reflns_Laue_measured_fraction_full 0.999
_diffrn_reflns_Laue_measured_fraction_max 0.892
_diffrn_reflns_limit_h_max 8
_diffrn_reflns_limit_h_min -13
_diffrn_reflns_limit_k_max 28
_diffrn_reflns_limit_k_min -31
_diffrn_reflns_limit_l_max 13
_diffrn_reflns_limit_l_min -8
_diffrn_reflns_number 11463
_diffrn_reflns_point_group_measured_fraction_full 0.999
_diffrn_reflns_point_group_measured_fraction_max 0.892
_diffrn_reflns_theta_full 25.242
_diffrn_reflns_theta_max 31.113
_diffrn_reflns_theta_min 1.858
_exptl_absorpt_coefficient_mu 5.607
_exptl_absorpt_correction_T_max 0.7462
_exptl_absorpt_correction_T_min 0.4850
_exptl_absorpt_correction_type multi-scan
_exptl_absorpt_process_details
;
SADABS-2014/5 (Bruker,2014/5) was used for absorption correction.
wR2(int) was 0.1173 before and 0.0333 after correction.
The Ratio of minimum to maximum transmission is 0.6500.
The \l/2 correction factor is 0.00150.
;
_exptl_crystal_colour 'clear light colourless'
_exptl_crystal_colour_lustre clear
_exptl_crystal_colour_modifier light
_exptl_crystal_colour_primary colourless
_exptl_crystal_density_diffrn 2.630
_exptl_crystal_description block
_exptl_crystal_F_000 1220
_exptl_crystal_size_max 0.74
_exptl_crystal_size_mid 0.58
_exptl_crystal_size_min 0.37
_refine_diff_density_max 1.153
_refine_diff_density_min -2.001
_refine_diff_density_rms 0.149
_refine_ls_extinction_method none
_refine_ls_goodness_of_fit_ref 1.076
_refine_ls_hydrogen_treatment constr
_refine_ls_matrix_type full
_refine_ls_number_parameters 218
_refine_ls_number_reflns 4822
_refine_ls_number_restraints 0
_refine_ls_restrained_S_all 1.076
_refine_ls_R_factor_all 0.0390
_refine_ls_R_factor_gt 0.0341
_refine_ls_shift/su_max 0.001
_refine_ls_shift/su_mean 0.000
_refine_ls_structure_factor_coef Fsqd
_refine_ls_weighting_details 'w=1/[\s^2^(Fo^2^)+(0.0315P)^2^+7.5243P] where P=(Fo^2^+2Fc^2^)/3'
_refine_ls_weighting_scheme calc
_refine_ls_wR_factor_gt 0.0843
_refine_ls_wR_factor_ref 0.0866
_reflns_Friedel_coverage 0.000
_reflns_number_gt 4332
_reflns_number_total 4822
_reflns_threshold_expression 'I > 2\s(I)'
_cod_data_source_file d1ce00373a2.cif
_cod_data_source_block 1_CCDC1
_cod_depositor_comments 'Adding full bibliography for 7242972--7242974.cif.'
_cod_database_code 7242973
_shelx_shelxl_version_number 2018/3
_shelx_space_group_comment
;
The symmetry employed for this shelxl refinement is uniquely defined
by the following loop, which should always be used as a source of
symmetry information in preference to the above space-group names.
They are only intended as comments.
;
_shelx_estimated_absorpt_t_max 0.231
_shelx_estimated_absorpt_t_min 0.104
_olex2_refinement_description
;
1. Fixed Uiso
 At 1.2 times of:
  All C(H) groups
 At 1.5 times of:
  All O(H) groups
2.a Aromatic/amide H refined with riding coordinates:
 C13(H13), C14(H14), C11(H11), C10(H10)
2.b Tetrahedral OH refined with riding coordinates:
 O3(H3), O5(H5)
2.c Idealised tetrahedral OH refined as rotating group:
 O2(H2)
;
_olex2_submission_special_instructions 'No special instructions were received'

loop_
_space_group_symop_operation_xyz
'x, y, z'
'-x+1/2, y+1/2, -z+1/2'
'-x, -y, -z'
'x-1/2, -y-1/2, z-1/2'

loop_
_atom_site_label
_atom_site_type_symbol
_atom_site_fract_x
_atom_site_fract_y
_atom_site_fract_z
_atom_site_U_iso_or_equiv
_atom_site_adp_type
_atom_site_occupancy
_atom_site_site_symmetry_order
_atom_site_calc_flag
_atom_site_refinement_flags_posn
_atom_site_refinement_flags_adp
_atom_site_refinement_flags_occupancy
_atom_site_disorder_assembly
_atom_site_disorder_group
I3 I 0.18453(4) 0.55122(2) 0.49885(3) 0.03009(8) Uani 1 1 d . . . . .
I1 I 0.66567(4) 0.74537(2) 0.90978(4) 0.03571(9) Uani 1 1 d . . . . .
I2 I 0.08800(5) 0.66644(2) 1.02395(4) 0.04309(10) Uani 1 1 d . . . . .
O3 O -0.1197(4) 0.60393(13) 0.6455(4) 0.0260(6) Uani 1 1 d . . . . .
H3 H -0.185248 0.578911 0.585619 0.039 Uiso 1 1 calc R . . . .
O6 O 0.4946(4) 0.66030(15) 0.5297(4) 0.0323(7) Uani 1 1 d . . . . .
O2 O 0.3442(4) 0.79872(15) 0.9929(4) 0.0345(7) Uani 1 1 d . . . . .
H2 H 0.377826 0.824961 1.061194 0.052 Uiso 1 1 calc GR . . . .
O5 O 0.6472(4) 0.59947(16) 0.7299(4) 0.0367(8) Uani 1 1 d . . . . .
H5 H 0.635166 0.584231 0.802304 0.055 Uiso 1 1 calc R . . . .
O4 O 0.0326(4) 0.52611(14) 0.7891(4) 0.0345(7) Uani 1 1 d . . . . .
O1 O 0.4869(6) 0.73574(17) 1.1908(4) 0.0516(11) Uani 1 1 d . . . . .
C5 C 0.2689(5) 0.61034(17) 0.6923(4) 0.0191(7) Uani 1 1 d . . . . .
C4 C 0.1738(5) 0.61567(17) 0.7737(4) 0.0194(7) Uani 1 1 d . . . . .
C3 C 0.2238(5) 0.65857(18) 0.8952(5) 0.0223(7) Uani 1 1 d . . . . .
C9 C 0.0180(5) 0.57735(17) 0.7341(5) 0.0207(7) Uani 1 1 d . . . . .
C1 C 0.4555(5) 0.68925(17) 0.8514(4) 0.0209(7) Uani 1 1 d . . . . .
C2 C 0.3603(5) 0.69668(17) 0.9313(5) 0.0221(7) Uani 1 1 d . . . . .
C8 C 0.4044(5) 0.74552(18) 1.0550(5) 0.0261(8) Uani 1 1 d . . . . .
C7 C 0.5223(5) 0.63618(17) 0.6515(5) 0.0218(7) Uani 1 1 d . . . . .
C6 C 0.4132(5) 0.64528(17) 0.7334(4) 0.0197(7) Uani 1 1 d . . . . .
N1 N 0.5792(7) 0.6099(2) 0.2887(5) 0.0452(11) Uani 1 1 d . . . . .
C12 C 0.5172(6) 0.52328(19) 0.0625(5) 0.0322(10) Uani 1 1 d . . . . .
C13 C 0.6545(7) 0.5627(3) 0.1096(7) 0.0467(13) Uani 1 1 d . . . . .
H13 H 0.727197 0.559753 0.064823 0.056 Uiso 1 1 calc R . . . .
C14 C 0.6808(8) 0.6059(3) 0.2229(8) 0.0545(16) Uani 1 1 d . . . . .
H14 H 0.770984 0.632422 0.253366 0.065 Uiso 1 1 calc R . . . .
C11 C 0.4132(9) 0.5292(3) 0.1337(7) 0.0471(13) Uani 1 1 d . . . . .
H11 H 0.320166 0.504124 0.104315 0.057 Uiso 1 1 calc R . . . .
C10 C 0.4494(9) 0.5729(3) 0.2494(7) 0.0511(15) Uani 1 1 d . . . . .
H10 H 0.381997 0.576156 0.299744 0.061 Uiso 1 1 calc R . . . .

loop_
_atom_site_aniso_label
_atom_site_aniso_U_11
_atom_site_aniso_U_22
_atom_site_aniso_U_33
_atom_site_aniso_U_23
_atom_site_aniso_U_13
_atom_site_aniso_U_12
I3 0.03122(15) 0.03178(14) 0.03321(15) -0.01514(11) 0.01975(12) -0.01261(11)
I1 0.02804(16) 0.03795(16) 0.04187(17) -0.01105(12) 0.01635(13) -0.01483(12)
I2 0.0414(2) 0.0555(2) 0.04503(19) -0.01273(15) 0.03063(16) -0.00261(15)
O3 0.0163(13) 0.0244(13) 0.0361(16) 0.0018(12) 0.0108(12) -0.0024(10)
O6 0.0340(17) 0.0384(17) 0.0295(15) 0.0006(13) 0.0187(14) 0.0021(13)
O2 0.0389(19) 0.0268(15) 0.0286(15) -0.0054(12) 0.0070(14) 0.0057(13)
O5 0.0300(17) 0.0412(18) 0.050(2) 0.0141(15) 0.0274(16) 0.0091(14)
O4 0.0342(18) 0.0241(14) 0.0442(18) 0.0064(13) 0.0166(15) -0.0008(13)
O1 0.077(3) 0.0303(17) 0.0268(17) -0.0051(14) 0.0054(18) 0.0062(18)
C5 0.0156(17) 0.0210(16) 0.0201(16) -0.0040(13) 0.0073(13) -0.0003(13)
C4 0.0149(17) 0.0199(15) 0.0232(17) -0.0011(13) 0.0085(14) 0.0001(13)
C3 0.0161(17) 0.0266(18) 0.0244(17) -0.0017(14) 0.0094(14) 0.0015(14)
C9 0.0197(18) 0.0209(16) 0.0260(17) -0.0039(14) 0.0142(15) -0.0024(13)
C1 0.0162(17) 0.0216(16) 0.0223(17) -0.0019(13) 0.0064(14) -0.0037(13)
C2 0.0194(18) 0.0224(17) 0.0209(16) -0.0023(13) 0.0058(14) 0.0017(14)
C8 0.027(2) 0.0245(18) 0.0260(19) -0.0053(15) 0.0111(16) -0.0006(15)
C7 0.0172(17) 0.0218(16) 0.0280(18) -0.0039(14) 0.0117(15) -0.0041(13)
C6 0.0176(17) 0.0217(16) 0.0208(16) -0.0003(13) 0.0096(13) 0.0002(13)
N1 0.056(3) 0.038(2) 0.029(2) -0.0091(17) 0.0086(19) 0.015(2)
C12 0.042(3) 0.0234(19) 0.0242(19) 0.0006(15) 0.0092(18) 0.0093(18)
C13 0.044(3) 0.044(3) 0.049(3) -0.017(2) 0.018(2) -0.001(2)
C14 0.047(3) 0.048(3) 0.052(3) -0.019(3) 0.008(3) -0.001(3)
C11 0.067(4) 0.042(3) 0.039(3) -0.005(2) 0.029(3) -0.001(3)
C10 0.073(4) 0.049(3) 0.038(3) -0.002(2) 0.031(3) 0.012(3)

loop_
_atom_type_symbol
_atom_type_description
_atom_type_scat_dispersion_real
_atom_type_scat_dispersion_imag
_atom_type_scat_source
C C 0.0033 0.0016 'International Tables Vol C Tables 4.2.6.8 and 6.1.1.4'
H H 0.0000 0.0000 'International Tables Vol C Tables 4.2.6.8 and 6.1.1.4'
I I -0.4742 1.8119 'International Tables Vol C Tables 4.2.6.8 and 6.1.1.4'
N N 0.0061 0.0033 'International Tables Vol C Tables 4.2.6.8 and 6.1.1.4'
O O 0.0106 0.0060 'International Tables Vol C Tables 4.2.6.8 and 6.1.1.4'

loop_
_geom_angle_atom_site_label_1
_geom_angle_atom_site_label_2
_geom_angle_atom_site_label_3
_geom_angle
_geom_angle_site_symmetry_1
_geom_angle_site_symmetry_3
_geom_angle_publ_flag
C9 O3 H3 109.5 . . ?
C8 O2 H2 109.5 . . ?
C7 O5 H5 109.5 . . ?
C4 C5 I3 118.5(3) . . ?
C4 C5 C6 121.1(3) . . ?
C6 C5 I3 120.3(3) . . ?
C5 C4 C3 118.2(3) . . ?
C5 C4 C9 122.4(3) . . ?
C3 C4 C9 119.4(3) . . ?
C4 C3 I2 119.4(3) . . ?
C2 C3 I2 118.9(3) . . ?
C2 C3 C4 121.7(4) . . ?
O3 C9 C4 114.6(3) . . ?
O4 C9 O3 126.0(4) . . ?
O4 C9 C4 119.4(4) . . ?
C2 C1 I1 118.9(3) . . ?
C2 C1 C6 121.0(3) . . ?
C6 C1 I1 120.1(3) . . ?
C3 C2 C8 120.7(4) . . ?
C1 C2 C3 118.8(4) . . ?
C1 C2 C8 120.5(4) . . ?
O2 C8 C2 111.4(4) . . ?
O1 C8 O2 125.6(4) . . ?
O1 C8 C2 122.9(4) . . ?
O6 C7 O5 125.4(4) . . ?
O6 C7 C6 123.0(4) . . ?
O5 C7 C6 111.6(3) . . ?
C5 C6 C1 118.9(3) . . ?
C5 C6 C7 120.8(3) . . ?
C1 C6 C7 120.3(3) . . ?
C14 N1 C10 121.7(5) . . ?
C13 C12 C12 120.9(6) . 3_665 ?
C11 C12 C12 121.1(6) . 3_665 ?
C11 C12 C13 118.1(5) . . ?
C12 C13 H13 120.3 . . ?
C14 C13 C12 119.5(6) . . ?
C14 C13 H13 120.3 . . ?
N1 C14 C13 120.7(6) . . ?
N1 C14 H14 119.6 . . ?
C13 C14 H14 119.6 . . ?
C12 C11 H11 120.3 . . ?
C12 C11 C10 119.4(6) . . ?
C10 C11 H11 120.3 . . ?
N1 C10 C11 120.6(6) . . ?
N1 C10 H10 119.7 . . ?
C11 C10 H10 119.7 . . ?

loop_
_geom_bond_atom_site_label_1
_geom_bond_atom_site_label_2
_geom_bond_distance
_geom_bond_site_symmetry_2
_geom_bond_publ_flag
I3 C5 2.105(4) . ?
I1 C1 2.103(4) . ?
I2 C3 2.094(4) . ?
O3 H3 0.8200 . ?
O3 C9 1.281(5) . ?
O6 C7 1.201(5) . ?
O2 H2 0.8200 . ?
O2 C8 1.310(5) . ?
O5 H5 0.8200 . ?
O5 C7 1.306(5) . ?
O4 C9 1.223(5) . ?
O1 C8 1.192(6) . ?
C5 C4 1.395(5) . ?
C5 C6 1.399(5) . ?
C4 C3 1.404(5) . ?
C4 C9 1.523(5) . ?
C3 C2 1.390(6) . ?
C1 C2 1.388(6) . ?
C1 C6 1.403(5) . ?
C2 C8 1.512(5) . ?
C7 C6 1.516(5) . ?
N1 C14 1.323(9) . ?
N1 C10 1.327(9) . ?
C12 C12 1.497(8) 3_665 ?
C12 C13 1.402(8) . ?
C12 C11 1.386(8) . ?
C13 H13 0.9300 . ?
C13 C14 1.378(8) . ?
C14 H14 0.9300 . ?
C11 H11 0.9300 . ?
C11 C10 1.388(8) . ?
C10 H10 0.9300 . ?

loop_
_geom_hbond_atom_site_label_D
_geom_hbond_atom_site_label_H
_geom_hbond_atom_site_label_A
_geom_hbond_distance_DH
_geom_hbond_distance_HA
_geom_hbond_distance_DA
_geom_hbond_angle_DHA
_geom_hbond_site_symmetry_A
_geom_hbond_publ_flag
O2 H2 O3 0.82 1.75 2.524(4) 156.4 4_676 yes

loop_
_geom_torsion_atom_site_label_1
_geom_torsion_atom_site_label_2
_geom_torsion_atom_site_label_3
_geom_torsion_atom_site_label_4
_geom_torsion
_geom_torsion_site_symmetry_1
_geom_torsion_site_symmetry_2
_geom_torsion_site_symmetry_3
_geom_torsion_site_symmetry_4
_geom_torsion_publ_flag
I3 C5 C4 C3 -175.3(3) . . . . ?
I3 C5 C4 C9 4.0(5) . . . . ?
I3 C5 C6 C1 172.8(3) . . . . ?
I3 C5 C6 C7 -7.0(5) . . . . ?
I1 C1 C2 C3 -178.5(3) . . . . ?
I1 C1 C2 C8 1.7(5) . . . . ?
I1 C1 C6 C5 -177.3(3) . . . . ?
I1 C1 C6 C7 2.4(5) . . . . ?
I2 C3 C2 C1 176.7(3) . . . . ?
I2 C3 C2 C8 -3.5(5) . . . . ?
O6 C7 C6 C5 84.2(5) . . . . ?
O6 C7 C6 C1 -95.5(5) . . . . ?
O5 C7 C6 C5 -95.8(4) . . . . ?
O5 C7 C6 C1 84.5(4) . . . . ?
C5 C4 C3 I2 -178.5(3) . . . . ?
C5 C4 C3 C2 2.4(6) . . . . ?
C5 C4 C9 O3 -97.0(4) . . . . ?
C5 C4 C9 O4 84.4(5) . . . . ?
C4 C5 C6 C1 -4.4(6) . . . . ?
C4 C5 C6 C7 175.8(4) . . . . ?
C4 C3 C2 C1 -4.2(6) . . . . ?
C4 C3 C2 C8 175.6(4) . . . . ?
C3 C4 C9 O3 82.3(5) . . . . ?
C3 C4 C9 O4 -96.3(5) . . . . ?
C3 C2 C8 O2 -97.1(5) . . . . ?
C3 C2 C8 O1 84.5(6) . . . . ?
C9 C4 C3 I2 2.2(5) . . . . ?
C9 C4 C3 C2 -176.9(4) . . . . ?
C1 C2 C8 O2 82.7(5) . . . . ?
C1 C2 C8 O1 -95.7(6) . . . . ?
C2 C1 C6 C5 2.6(6) . . . . ?
C2 C1 C6 C7 -177.7(4) . . . . ?
C6 C5 C4 C3 2.0(6) . . . . ?
C6 C5 C4 C9 -178.7(3) . . . . ?
C6 C1 C2 C3 1.7(6) . . . . ?
C6 C1 C2 C8 -178.2(4) . . . . ?
C12 C12 C13 C14 178.8(6) 3_665 . . . ?
C12 C12 C11 C10 179.9(5) 3_665 . . . ?
C12 C13 C14 N1 0.8(9) . . . . ?
C12 C11 C10 N1 2.0(9) . . . . ?
C13 C12 C11 C10 -0.8(8) . . . . ?
C14 N1 C10 C11 -1.7(9) . . . . ?
C11 C12 C13 C14 -0.5(8) . . . . ?
C10 N1 C14 C13 0.3(9) . . . . ?
